data_2006354
loop_
_publ_author_name
'Bartkowska, Beata'
'Kr\"uger, Carl'

_publ_section_title
;
 Diallyl Sulfide and Diallyl Disulfide
;
_journal_issue 8
_journal_name_full 'Acta Crystallographica Section C'
_journal_page_first 1064
_journal_page_last 1066
_journal_paper_doi 10.1107/S0108270197004368
_journal_volume 53
_journal_year 1997
_chemical_formula_structural 'C6 H10 S2'
_chemical_formula_sum 'C6 H10 S2'
_chemical_formula_weight 146.26
_chemical_melting_point 220
_chemical_name_common Diallyldisulfide
_chemical_name_systematic
;
 di-2-propenyldisulfide
;
_space_group_IT_number 14
_symmetry_cell_setting monoclinic
_symmetry_space_group_name_Hall '-P 2yn'
_symmetry_space_group_name_H-M 'P 1 21/n 1'
_cell_angle_alpha 90
_cell_angle_beta 96.152(13)
_cell_angle_gamma 90
_cell_formula_units_Z 4
_cell_length_a 5.3456(12)
_cell_length_b 13.940(3)
_cell_length_c 10.8447(10)
_cell_measurement_reflns_used 25
_cell_measurement_temperature 168
_cell_measurement_theta_max 24.82
_cell_measurement_theta_min 12.99
_cell_volume 803.5(3)
_computing_cell_refinement 'CAD-4 Software'
_computing_data_collection 'CAD-4 Software (Enraf-Nonius, 1989)'
_computing_data_reduction 'DATAP (Coppens, Leiserowitz & Rabinovich, 1965)'
_computing_molecular_graphics 'ORTEPII (Johnson, 1976)'
_computing_structure_refinement 'SHELXL93 (Sheldrick, 1993)'
_computing_structure_solution 'SHELXS86 (Sheldrick, 1990)'
_diffrn_ambient_temperature 298
_diffrn_measurement_device 'Enraf-Nonius CAD-4'
_diffrn_measurement_method \w-2\q
_diffrn_radiation_monochromator graphite
_diffrn_radiation_source 'fine-focus sealed tube'
_diffrn_radiation_type MoK\a
_diffrn_radiation_wavelength 0.71069
_diffrn_reflns_av_R_equivalents 0.0000
_diffrn_reflns_av_sigmaI/netI 0.0594
_diffrn_reflns_limit_h_max 6
_diffrn_reflns_limit_h_min -6
_diffrn_reflns_limit_k_max 18
_diffrn_reflns_limit_k_min 0
_diffrn_reflns_limit_l_max 13
_diffrn_reflns_limit_l_min 0
_diffrn_reflns_number 1812
_diffrn_reflns_theta_max 27.39
_diffrn_reflns_theta_min 2.39
_diffrn_standards_decay_% 10
_diffrn_standards_interval_time 30
_diffrn_standards_number 3
_exptl_absorpt_coefficient_mu 0.567
_exptl_absorpt_correction_type none
_exptl_crystal_colour colorless
_exptl_crystal_density_diffrn 1.209
_exptl_crystal_density_meas ?
_exptl_crystal_description cylinder
_exptl_crystal_F_000 312
_exptl_crystal_size_max 0.6
_exptl_crystal_size_mid 0.2
_exptl_crystal_size_min 0.2
_refine_diff_density_max 0.766
_refine_diff_density_min -0.733
_refine_ls_extinction_method none
_refine_ls_goodness_of_fit_all 1.059
_refine_ls_goodness_of_fit_obs 1.101
_refine_ls_hydrogen_treatment refall
_refine_ls_matrix_type full
_refine_ls_number_parameters 113
_refine_ls_number_reflns 1812
_refine_ls_number_restraints 0
_refine_ls_restrained_S_all 1.059
_refine_ls_restrained_S_obs 1.101
_refine_ls_R_factor_all 0.0537
_refine_ls_R_factor_obs .0498
_refine_ls_shift/esd_max 0.001
_refine_ls_shift/esd_mean 0.000
_refine_ls_structure_factor_coef Fsqd
_refine_ls_weighting_details 'w = 1/[\s^2^(Fo^2^)+(0.1049P)^2^+0.1396P] where P = (Fo^2^+2Fc^2^)/3'
_refine_ls_weighting_scheme calc
_refine_ls_wR_factor_all 0.1376
_refine_ls_wR_factor_obs .1355
_reflns_number_observed 1634
_reflns_number_total 1812
_reflns_observed_criterion >2sigma(I)
_cod_data_source_file av1003.cif
_cod_data_source_block 2314
_cod_depositor_comments
;
The following automatic conversions were performed:

'_exptl_crystal_density_meas' value 'none' was changed to '?' - the
value is perceived as not measured.

Automatic conversion script
Id: cif_fix_values 3008 2015-01-20 13:52:24Z robertas 

The following automatic conversions were performed:

'_refine_ls_weighting_scheme' value 'calc w =
1/[\s^2^(Fo^2^)+(0.1049P)^2^+0.1396P] where P = (Fo^2^+2Fc^2^)/3' was
changed to 'calc'. New tag '_refine_ls_weighting_details' was
created. The value of the new tag was set to 'w =
1/[\s^2^(Fo^2^)+(0.1049P)^2^+0.1396P] where P = (Fo^2^+2Fc^2^)/3'.

Automatic conversion script
Id: cif_fix_values 3143 2015-03-26 13:38:13Z robertas 
;
_cod_original_sg_symbol_H-M 'P 21/n'
_cod_database_code 2006354

loop_
_symmetry_equiv_pos_as_xyz
'x, y, z'
'-x+1/2, y+1/2, -z+1/2'
'-x, -y, -z'
'x-1/2, -y-1/2, z-1/2'

loop_
_atom_site_aniso_label
_atom_site_aniso_U_11
_atom_site_aniso_U_22
_atom_site_aniso_U_33
_atom_site_aniso_U_12
_atom_site_aniso_U_13
_atom_site_aniso_U_23
C11 .0337(10) .0361(9) .0433(10) -.0018(8) .0047(8) .0040(8)
C12 .0504(12) .0379(10) .0427(10) -.0050(9) -.0002(9) -.0005(8)
C13 .081(2) .0426(12) .061(2) -.0010(13) .0219(15) -.0073(12)
C21 .0274(10) .0470(11) .0403(10) -.0023(8) .0111(8) .0038(8)
C22 .0465(12) .0352(10) .0425(10) -.0063(8) .0070(8) .0014(8)
C23 .0437(12) .0523(13) .0497(12) .0049(10) .0045(9) .0052(10)
S1 .0250(3) .0388(3) .0380(3) .0014(2) .0079(2) -.0006(2)
S2 .0220(3) .0479(3) .0394(3) -.0007(2) -.0006(2) .0028(2)

loop_
_atom_site_label
_atom_site_fract_x
_atom_site_fract_y
_atom_site_fract_z
_atom_site_U_iso_or_equiv
_atom_site_thermal_displace_type
_atom_site_calc_flag
_atom_site_refinement_flags
_atom_site_occupancy
_atom_site_disorder_group
_atom_site_type_symbol
C11 .5820(4) .83649(14) .9424(2) .0377(4) Uani d . 1 . C
C12 .5490(5) .8573(2) 1.0738(2) .0440(5) Uani d . 1 . C
C13 .3679(7) .9086(2) 1.1091(3) .0602(7) Uani d . 1 . C
C21 .1651(4) .6497(2) 1.0875(2) .0377(4) Uani d . 1 . C
C22 .3244(4) .56510(14) 1.1197(2) .0412(5) Uani d . 1 . C
C23 .5286(5) .5670(2) 1.1986(2) .0486(5) Uani d . 1 . C
H11A .750(6) .849(2) .929(3) .053(7) Uiso d . 1 . H
H11B .473(6) .875(2) .886(3) .054(7) Uiso d . 1 . H
H12 .670(6) .826(2) 1.138(3) .069(9) Uiso d . 1 . H
H13A .259(5) .9314(18) 1.054(3) .040(7) Uiso d . 1 . H
H13B .357(6) .922(2) 1.196(3) .065(8) Uiso d . 1 . H
H21A -.010(6) .638(2) 1.091(3) .064(9) Uiso d . 1 . H
H21B .211(6) .7038(18) 1.142(3) .049(7) Uiso d . 1 . H
H22 .274(7) .510(3) 1.075(3) .077(10) Uiso d . 1 . H
H23A .635(5) .513(2) 1.218(3) .057(7) Uiso d . 1 . H
H23B .579(6) .624(3) 1.241(3) .065(8) Uiso d . 1 . H
S1 .53204(8) .71000(3) .90186(4) .0336(2) Uani d . 1 . S
S2 .16519(8) .68598(4) .92458(4) .0367(2) Uani d . 1 . S

loop_
_atom_type_symbol
_atom_type_description
_atom_type_scat_dispersion_real
_atom_type_scat_dispersion_imag
_atom_type_scat_source
C C 0.0033 0.0016 'International Tables Vol C Tables 4.2.6.8 and 6.1.1.4'
H H 0.0000 0.0000 'International Tables Vol C Tables 4.2.6.8 and 6.1.1.4'
S S 0.1246 0.1234 'International Tables Vol C Tables 4.2.6.8 and 6.1.1.4'

loop_
_geom_angle_atom_site_label_1
_geom_angle_atom_site_label_2
_geom_angle_atom_site_label_3
_geom_angle
_geom_angle_publ_flag
C12 C11 S1 112.97(14) y
C13 C12 C11 124.2(2) y
C22 C21 S2 112.84(14) y
C23 C22 C21 123.8(2) y
C11 S1 S2 104.33(7) y
C21 S2 S1 105.17(7) y

loop_
_geom_bond_atom_site_label_1
_geom_bond_atom_site_label_2
_geom_bond_site_symmetry_2
_geom_bond_distance
_geom_bond_publ_flag
C11 C12 . 1.483(3) y
C11 S1 . 1.830(2) y
C12 C13 . 1.295(4) y
C21 C22 . 1.475(3) y
C21 S2 . 1.837(2) y
C22 C23 . 1.313(3) y
S1 S2 . 2.0303(8) y

loop_
_cod_related_entry_id
_cod_related_entry_database
_cod_related_entry_code
1 ChemSpider 15730
